data_4116870
loop_
_publ_author_name
'Xiaobing Xie'
'Joseph H. Reibenspies'
'Timothy Hughbanks'

_publ_section_title
;
 Probing the Coordination Chemistry of [Zr6BCl12]+: A Cluster Especially
 Amenable to NMR Study
;
_journal_name_full 'Journal of the American Chemical Society'
_journal_page_first 11391
_journal_page_last 11400
_journal_paper_doi 10.1021/ja981736n
_journal_volume 120
_journal_year 1998
_chemical_formula_sum 'C31 H25 B Cl13 N8 Zr6'
_chemical_formula_weight 1528.57
_chemical_name_systematic
; 
 ? 
;
_space_group_IT_number 57
_symmetry_cell_setting orthorhombic
_symmetry_space_group_name_Hall '-P 2c 2b'
_symmetry_space_group_name_H-M 'P b c m'
_atom_sites_solution_hydrogens geom
_atom_sites_solution_primary direct
_atom_sites_solution_secondary difmap
_audit_creation_method SHELXL
_cell_angle_alpha 90.00
_cell_angle_beta 90.00
_cell_angle_gamma 90.00
_cell_formula_units_Z 4
_cell_length_a 13.4268(2)
_cell_length_b 25.82580(10)
_cell_length_c 14.5918(2)
_cell_measurement_temperature 213(2)
_cell_volume 5059.82(10)
_computing_cell_refinement SAINT
_computing_data_reduction SAINT
_computing_molecular_graphics SHELXTL-Plus
_computing_publication_material SHELXL-93
_computing_structure_refinement 'SHELXL-93 (Sheldrick, 1993)'
_computing_structure_solution 'SHELXS-86 (Sheldrick, 1990)'
_diffrn_ambient_temperature 213(2)
_diffrn_measurement_device 'SMART CCD (Brucker)'
_diffrn_measurement_method omega
_diffrn_radiation_monochromator graphite
_diffrn_radiation_source 'fine-focus sealed tube'
_diffrn_radiation_type MoK\a
_diffrn_radiation_wavelength 0.71073
_diffrn_reflns_av_R_equivalents 0.0649
_diffrn_reflns_av_sigmaI/netI 0.0559
_diffrn_reflns_limit_h_max 11
_diffrn_reflns_limit_h_min -16
_diffrn_reflns_limit_k_max 32
_diffrn_reflns_limit_k_min -31
_diffrn_reflns_limit_l_max 18
_diffrn_reflns_limit_l_min -14
_diffrn_reflns_number 22863
_diffrn_reflns_theta_max 27.74
_diffrn_reflns_theta_min 1.52
_exptl_absorpt_coefficient_mu 1.911
_exptl_absorpt_correction_type SADABS
_exptl_crystal_colour red
_exptl_crystal_density_diffrn 2.007
_exptl_crystal_description chunk
_exptl_crystal_F_000 2932
_exptl_crystal_size_max 0.15
_exptl_crystal_size_mid 0.10
_exptl_crystal_size_min 0.05
_refine_diff_density_max 1.311
_refine_diff_density_min -0.911
_refine_diff_density_rms 0.172
_refine_ls_extinction_method none
_refine_ls_goodness_of_fit_all 1.206
_refine_ls_goodness_of_fit_obs 1.244
_refine_ls_matrix_type full
_refine_ls_number_parameters 270
_refine_ls_number_reflns 5686
_refine_ls_number_restraints 9
_refine_ls_restrained_S_all 1.282
_refine_ls_restrained_S_obs 1.346
_refine_ls_R_factor_all 0.1046
_refine_ls_R_factor_obs 0.0625
_refine_ls_shift/esd_max -2.037
_refine_ls_shift/esd_mean 0.067
_refine_ls_structure_factor_coef Fsqd
_refine_ls_weighting_details 'w=1/[\s^2^(Fo^2^)+(0.0170P)^2^+43.5927P] where P=(Fo^2^+2Fc^2^)/3'
_refine_ls_weighting_scheme calc
_refine_ls_wR_factor_all 0.1228
_refine_ls_wR_factor_obs 0.1038
_reflns_number_observed 3922
_reflns_number_total 5692
_reflns_observed_criterion >2sigma(I)
_cod_data_source_file ja981736n_1.cif
_cod_data_source_block '[(Zr6BCl12)Cl(py)5]3CH3CN'
_cod_depositor_comments
;
The following automatic conversions were performed:

'_refine_ls_weighting_scheme' value 'calc
w=1/[\s^2^(Fo^2^)+(0.0170P)^2^+43.5927P] where P=(Fo^2^+2Fc^2^)/3'
was changed to 'calc'. New tag '_refine_ls_weighting_details' was
created. The value of the new tag was set to
'w=1/[\s^2^(Fo^2^)+(0.0170P)^2^+43.5927P] where P=(Fo^2^+2Fc^2^)/3'.

Automatic conversion script
Id: cif_fix_values 3143 2015-03-26 13:38:13Z robertas 
;
_cod_database_code 4116870

loop_
_symmetry_equiv_pos_as_xyz
'x, y, z'
'-x, -y, z+1/2'
'-x, y+1/2, -z+1/2'
'x, -y+1/2, -z'
'-x, -y, -z'
'x, y, -z-1/2'
'x, -y-1/2, z-1/2'
'-x, y-1/2, z'

loop_
_atom_site_aniso_label
_atom_site_aniso_U_11
_atom_site_aniso_U_22
_atom_site_aniso_U_33
_atom_site_aniso_U_23
_atom_site_aniso_U_13
_atom_site_aniso_U_12
Zr3 0.0252(4) 0.0224(3) 0.0183(3) 0.0007(3) -0.0007(3) 0.0007(3)
Zr1 0.0261(6) 0.0206(5) 0.0203(5) 0.000 0.000 -0.0013(4)
Zr4 0.0248(5) 0.0212(5) 0.0224(5) 0.000 0.000 -0.0003(4)
Zr2 0.0253(4) 0.0235(3) 0.0203(4) -0.0014(3) 0.0015(3) 0.0011(3)
Cl8 0.0289(10) 0.0295(9) 0.0335(11) -0.0035(8) 0.0081(8) -0.0023(8)
Cl7 0.0294(14) 0.0276(13) 0.0263(13) 0.000 0.000 0.0070(11)
Cl6 0.0307(10) 0.0285(9) 0.0275(10) 0.0021(8) -0.0060(8) -0.0040(8)
Cl5 0.0356(10) 0.0337(10) 0.0192(9) -0.0008(8) 0.0009(8) 0.0036(8)
Cl4 0.0291(14) 0.0304(14) 0.0294(14) 0.000 0.000 0.0093(12)
Cl2 0.0325(10) 0.0257(9) 0.0284(10) 0.0073(8) -0.0028(8) -0.0008(8)
Cl3 0.036(2) 0.0303(15) 0.049(2) 0.000 0.000 -0.0068(13)
Cl1 0.0359(11) 0.0255(9) 0.0295(10) 0.0064(8) -0.0030(9) -0.0023(8)
B 0.023(6) 0.020(5) 0.012(5) 0.000 0.000 0.000(5)
N1 0.031(5) 0.022(5) 0.031(5) 0.000 0.000 -0.005(4)
N2 0.023(3) 0.034(4) 0.032(4) -0.004(3) -0.001(3) 0.003(3)
N3 0.036(4) 0.031(4) 0.027(4) -0.002(3) -0.001(3) -0.001(3)
C11 0.032(7) 0.036(7) 0.039(7) 0.000 0.000 0.001(6)
C12 0.057(9) 0.032(7) 0.073(10) 0.000 0.000 -0.004(7)
C13 0.058(10) 0.040(8) 0.080(11) 0.000 0.000 -0.027(8)
C14 0.045(8) 0.043(8) 0.078(11) 0.000 0.000 -0.012(7)
C15 0.031(7) 0.038(7) 0.047(8) 0.000 0.000 -0.004(6)
C21 0.038(5) 0.052(6) 0.041(5) 0.004(5) 0.009(4) 0.000(4)
C22 0.052(6) 0.063(6) 0.033(5) -0.001(5) 0.010(4) 0.010(5)
C23 0.038(5) 0.080(7) 0.037(5) -0.012(5) 0.011(4) 0.012(5)
C24 0.053(6) 0.044(5) 0.056(6) -0.017(5) 0.007(5) 0.014(5)
C25 0.041(5) 0.041(5) 0.044(5) -0.003(4) 0.002(4) 0.008(4)
C31 0.046(5) 0.037(5) 0.027(4) 0.005(4) -0.006(4) -0.002(4)
C32 0.052(6) 0.052(6) 0.029(5) 0.006(4) -0.001(4) -0.002(5)
C33 0.066(7) 0.057(6) 0.038(6) 0.014(5) -0.012(5) 0.007(5)
C34 0.039(6) 0.070(7) 0.056(7) 0.008(6) -0.010(5) 0.004(5)
C35 0.038(5) 0.050(5) 0.036(5) 0.009(4) -0.005(4) 0.000(4)

loop_
_atom_site_label
_atom_site_type_symbol
_atom_site_fract_x
_atom_site_fract_y
_atom_site_fract_z
_atom_site_U_iso_or_equiv
_atom_site_thermal_displace_type
_atom_site_occupancy
_atom_site_calc_flag
_atom_site_refinement_flags
_atom_site_disorder_group
N1A N 0.4099(20) 0.8241(10) 0.7500 0.191(9) Uiso 1 d SD .
C1A C 0.4071(23) 0.8045(15) 0.8208(15) 0.191(9) Uiso 0.50 d PD .
C2A C 0.4215(32) 0.7828(16) 0.9099(15) 0.191(9) Uiso 0.50 d PD .
N1B N 0.4552(20) 0.6514(17) 0.7500 0.252(12) Uiso 1 d SD 1
C1B C 0.4931(18) 0.6468(29) 0.8218(8) 0.252(12) Uiso 0.50 d PD 1
C2B C 0.5442(33) 0.6611(25) 0.9049(21) 0.252(12) Uiso 0.50 d PD 1
N1C N 0.6543(17) 0.7500 1.0000 0.275(14) Uiso 1 d SD 2
C1C C 0.5876(18) 0.7248(13) 0.9795(31) 0.275(14) Uiso 0.50 d PD 2
C2C C 0.5030(33) 0.6957(20) 0.9514(40) 0.275(14) Uiso 0.50 d PD 2
Zr3 Zr 0.97984(5) 0.88138(3) 0.86175(5) 0.0220(2) Uani 1 d . .
Zr1 Zr 0.98583(8) 0.99000(4) 0.7500 0.0223(2) Uani 1 d S .
Zr4 Zr 0.77764(8) 0.84694(4) 0.7500 0.0228(2) Uani 1 d S .
Zr2 Zr 0.78724(5) 0.95726(3) 0.86178(5) 0.0230(2) Uani 1 d . .
Cl8 Cl 0.66206(14) 0.88308(7) 0.87404(13) 0.0306(4) Uani 1 d . .
Cl7 Cl 1.0983(2) 0.83492(10) 0.7500 0.0278(6) Uani 1 d S .
Cl6 Cl 1.10416(14) 0.95560(7) 0.87275(13) 0.0289(4) Uani 1 d . .
Cl5 Cl 0.88251(15) 0.91838(7) 0.99658(12) 0.0295(4) Uani 1 d . .
Cl4 Cl 0.6676(2) 1.00263(10) 0.7500 0.0296(6) Uani 1 d S .
Cl2 Cl 0.87713(14) 0.79792(7) 0.87244(13) 0.0289(4) Uani 1 d . .
Cl3 Cl 0.6562(2) 0.76972(11) 0.7500 0.0384(7) Uani 1 d S .
Cl1 Cl 0.88961(15) 1.03999(7) 0.62725(13) 0.0303(4) Uani 1 d . .
B B 0.8820(9) 0.9183(4) 0.7500 0.018(2) Uani 1 d S .
N1 N 1.0945(7) 1.0648(3) 0.7500 0.028(2) Uani 1 d S .
N2 N 0.6848(4) 0.9968(2) 0.9791(5) 0.0297(15) Uani 1 d . .
N3 N 1.0813(5) 0.8411(2) 0.9797(4) 0.031(2) Uani 1 d . .
C11 C 1.0573(9) 1.1130(4) 0.7500 0.036(3) Uani 1 d S .
H11 H 0.9885(9) 1.1173(4) 0.7500 0.043 Uiso 1 calc SR .
C12 C 1.1176(11) 1.1567(5) 0.7500 0.054(4) Uani 1 d S .
H12 H 1.0898(11) 1.1896(5) 0.7500 0.065 Uiso 1 calc SR .
C13 C 1.2160(12) 1.1504(5) 0.7500 0.060(4) Uani 1 d S .
H13 H 1.2576(12) 1.1792(5) 0.7500 0.072 Uiso 1 calc SR .
C14 C 1.2563(11) 1.1014(5) 0.7500 0.055(4) Uani 1 d S .
H14 H 1.3249(11) 1.0964(5) 0.7500 0.066 Uiso 1 calc SR .
C15 C 1.1924(9) 1.0605(5) 0.7500 0.039(3) Uani 1 d S .
H15 H 1.2194(9) 1.0273(5) 0.7500 0.047 Uiso 1 calc SR .
C21 C 0.6497(6) 0.9690(4) 1.0496(6) 0.043(2) Uani 1 d . .
H21 H 0.6695(6) 0.9346(4) 1.0546(6) 0.052 Uiso 1 calc R .
C22 C 0.5858(7) 0.9887(4) 1.1152(6) 0.049(2) Uani 1 d . .
H22 H 0.5612(7) 0.9677(4) 1.1616(6) 0.059 Uiso 1 calc R .
C23 C 0.5597(7) 1.0396(4) 1.1104(6) 0.052(3) Uani 1 d . .
H23 H 0.5190(7) 1.0542(4) 1.1550(6) 0.062 Uiso 1 calc R .
C24 C 0.5942(7) 1.0692(4) 1.0389(7) 0.051(3) Uani 1 d . .
H24 H 0.5761(7) 1.1038(4) 1.0335(7) 0.061 Uiso 1 calc R .
C25 C 0.6567(7) 1.0463(3) 0.9749(6) 0.042(2) Uani 1 d . .
H25 H 0.6802(7) 1.0664(3) 0.9267(6) 0.051 Uiso 1 calc R .
C31 C 1.0398(7) 0.8146(3) 1.0486(5) 0.037(2) Uani 1 d . .
H31 H 0.9707(7) 0.8132(3) 1.0522(5) 0.044 Uiso 1 calc R .
C32 C 1.0949(7) 0.7894(4) 1.1147(6) 0.044(2) Uani 1 d . .
H32 H 1.0633(7) 0.7711(4) 1.1614(6) 0.053 Uiso 1 calc R .
C33 C 1.1949(8) 0.7914(4) 1.1108(7) 0.054(3) Uani 1 d . .
H33 H 1.2334(8) 0.7748(4) 1.1549(7) 0.064 Uiso 1 calc R .
C34 C 1.2395(7) 0.8185(4) 1.0403(7) 0.055(3) Uani 1 d . .
H34 H 1.3085(7) 0.8203(4) 1.0361(7) 0.066 Uiso 1 calc R .
C35 C 1.1807(6) 0.8426(3) 0.9770(6) 0.041(2) Uani 1 d . .
H35 H 1.2113(6) 0.8609(3) 0.9298(6) 0.050 Uiso 1 calc R .

loop_
_atom_type_symbol
_atom_type_description
_atom_type_scat_dispersion_real
_atom_type_scat_dispersion_imag
_atom_type_scat_source
C C 0.0033 0.0016 'International Tables Vol C Tables 4.2.6.8 and 6.1.1.4'
H H 0.0000 0.0000 'International Tables Vol C Tables 4.2.6.8 and 6.1.1.4'
B B 0.0013 0.0007 'International Tables Vol C Tables 4.2.6.8 and 6.1.1.4'
N N 0.0061 0.0033 'International Tables Vol C Tables 4.2.6.8 and 6.1.1.4'
Cl Cl 0.1484 0.1585 'International Tables Vol C Tables 4.2.6.8 and 6.1.1.4'
Zr Zr -2.9673 0.5597 'International Tables Vol C Tables 4.2.6.8 and 6.1.1.4'

loop_
_geom_angle_atom_site_label_1
_geom_angle_atom_site_label_2
_geom_angle_atom_site_label_3
_geom_angle
_geom_angle_site_symmetry_1
_geom_angle_site_symmetry_3
C1A N1A C1A 127.8(59) 6_557 .
N1A C1A C2A 170.0(44) . .
C1B N1B C1B 127.1(42) . 6_557
N1B C1B C2B 159.0(89) . .
C1C N1C C1C 77.3(49) . 4_567
N1C C1C C2C 177.2(31) . .
N1C C1C C1C 51.3(24) . 4_567
C2C C1C C1C 126.9(34) . 4_567
B Zr3 N3 179.0(3) . .
B Zr3 Cl6 96.2(3) . .
N3 Zr3 Cl6 84.9(2) . .
B Zr3 Cl5 95.7(2) . .
N3 Zr3 Cl5 84.3(2) . .
Cl6 Zr3 Cl5 90.30(7) . .
B Zr3 Cl2 94.8(3) . .
N3 Zr3 Cl2 84.2(2) . .
Cl6 Zr3 Cl2 168.97(7) . .
Cl5 Zr3 Cl2 89.57(7) . .
B Zr3 Cl7 95.6(2) . .
N3 Zr3 Cl7 84.4(2) . .
Cl6 Zr3 Cl7 89.18(8) . .
Cl5 Zr3 Cl7 168.73(6) . .
Cl2 Zr3 Cl7 88.80(8) . .
B Zr3 Zr2 45.1(2) . .
N3 Zr3 Zr2 134.9(2) . .
Cl6 Zr3 Zr2 93.89(5) . .
Cl5 Zr3 Zr2 50.55(5) . .
Cl2 Zr3 Zr2 94.53(5) . .
Cl7 Zr3 Zr2 140.71(5) . .
B Zr3 Zr1 45.6(3) . .
N3 Zr3 Zr1 135.4(2) . .
Cl6 Zr3 Zr1 50.58(5) . .
Cl5 Zr3 Zr1 94.39(5) . .
Cl2 Zr3 Zr1 140.40(5) . .
Cl7 Zr3 Zr1 93.97(5) . .
Zr2 Zr3 Zr1 59.85(3) . .
B Zr3 Zr3 44.9(2) . 6_557
N3 Zr3 Zr3 135.1(2) . 6_557
Cl6 Zr3 Zr3 93.61(5) . 6_557
Cl5 Zr3 Zr3 140.55(5) . 6_557
Cl2 Zr3 Zr3 93.49(5) . 6_557
Cl7 Zr3 Zr3 50.71(4) . 6_557
Zr2 Zr3 Zr3 90.01(2) . 6_557
Zr1 Zr3 Zr3 59.840(15) . 6_557
B Zr3 Zr4 44.7(3) . .
N3 Zr3 Zr4 134.3(2) . .
Cl6 Zr3 Zr4 140.87(5) . .
Cl5 Zr3 Zr4 93.49(5) . .
Cl2 Zr3 Zr4 50.12(5) . .
Cl7 Zr3 Zr4 94.02(6) . .
Zr2 Zr3 Zr4 60.37(2) . .
Zr1 Zr3 Zr4 90.29(3) . .
Zr3 Zr3 Zr4 60.28(2) 6_557 .
B Zr1 N1 179.9(3) . .
B Zr1 Cl6 95.5(2) . .
N1 Zr1 Cl6 84.4(2) . .
B Zr1 Cl6 95.5(2) . 6_557
N1 Zr1 Cl6 84.4(2) . 6_557
Cl6 Zr1 Cl6 89.07(9) . 6_557
B Zr1 Cl1 95.7(2) . .
N1 Zr1 Cl1 84.4(2) . .
Cl6 Zr1 Cl1 168.77(7) . .
Cl6 Zr1 Cl1 89.92(6) 6_557 .
B Zr1 Cl1 95.7(2) . 6_557
N1 Zr1 Cl1 84.4(2) . 6_557
Cl6 Zr1 Cl1 89.92(6) . 6_557
Cl6 Zr1 Cl1 168.77(7) 6_557 6_557
Cl1 Zr1 Cl1 88.88(9) . 6_557
B Zr1 Zr2 45.3(2) . 6_557
N1 Zr1 Zr2 134.8(2) . 6_557
Cl6 Zr1 Zr2 140.78(5) . 6_557
Cl6 Zr1 Zr2 93.91(5) 6_557 6_557
Cl1 Zr1 Zr2 50.45(5) . 6_557
Cl1 Zr1 Zr2 93.94(6) 6_557 6_557
B Zr1 Zr2 45.3(2) . .
N1 Zr1 Zr2 134.8(2) . .
Cl6 Zr1 Zr2 93.91(5) . .
Cl6 Zr1 Zr2 140.78(5) 6_557 .
Cl1 Zr1 Zr2 93.94(6) . .
Cl1 Zr1 Zr2 50.45(5) 6_557 .
Zr2 Zr1 Zr2 60.49(3) 6_557 .
B Zr1 Zr3 45.1(2) . 6_557
N1 Zr1 Zr3 134.8(2) . 6_557
Cl6 Zr1 Zr3 93.85(5) . 6_557
Cl6 Zr1 Zr3 50.38(4) 6_557 6_557
Cl1 Zr1 Zr3 94.12(5) . 6_557
Cl1 Zr1 Zr3 140.85(6) 6_557 6_557
Zr2 Zr1 Zr3 60.06(2) 6_557 6_557
Zr2 Zr1 Zr3 90.40(3) . 6_557
B Zr1 Zr3 45.1(2) . .
N1 Zr1 Zr3 134.8(2) . .
Cl6 Zr1 Zr3 50.38(4) . .
Cl6 Zr1 Zr3 93.85(5) 6_557 .
Cl1 Zr1 Zr3 140.85(6) . .
Cl1 Zr1 Zr3 94.12(5) 6_557 .
Zr2 Zr1 Zr3 90.40(3) 6_557 .
Zr2 Zr1 Zr3 60.06(2) . .
Zr3 Zr1 Zr3 60.32(3) 6_557 .
B Zr4 Cl8 94.4(2) . 6_557
B Zr4 Cl8 94.4(2) . .
Cl8 Zr4 Cl8 89.97(10) 6_557 .
B Zr4 Cl2 94.5(2) . .
Cl8 Zr4 Cl2 171.11(7) 6_557 .
Cl8 Zr4 Cl2 90.18(6) . .
B Zr4 Cl2 94.5(2) . 6_557
Cl8 Zr4 Cl2 90.18(6) 6_557 6_557
Cl8 Zr4 Cl2 171.11(7) . 6_557
Cl2 Zr4 Cl2 88.30(9) . 6_557
B Zr4 Cl3 178.0(3) . .
Cl8 Zr4 Cl3 84.18(7) 6_557 .
Cl8 Zr4 Cl3 84.18(7) . .
Cl2 Zr4 Cl3 86.99(7) . .
Cl2 Zr4 Cl3 86.99(7) 6_557 .
B Zr4 Zr2 44.4(2) . .
Cl8 Zr4 Zr2 93.36(5) 6_557 .
Cl8 Zr4 Zr2 49.96(5) . .
Cl2 Zr4 Zr2 93.54(5) . .
Cl2 Zr4 Zr2 138.88(6) 6_557 .
Cl3 Zr4 Zr2 134.12(6) . .
B Zr4 Zr2 44.4(2) . 6_557
Cl8 Zr4 Zr2 49.96(5) 6_557 6_557
Cl8 Zr4 Zr2 93.36(5) . 6_557
Cl2 Zr4 Zr2 138.88(6) . 6_557
Cl2 Zr4 Zr2 93.54(5) 6_557 6_557
Cl3 Zr4 Zr2 134.12(6) . 6_557
Zr2 Zr4 Zr2 59.53(3) . 6_557
B Zr4 Zr3 44.4(2) . .
Cl8 Zr4 Zr3 138.77(6) 6_557 .
Cl8 Zr4 Zr3 92.93(5) . .
Cl2 Zr4 Zr3 50.08(5) . .
Cl2 Zr4 Zr3 92.80(5) 6_557 .
Cl3 Zr4 Zr3 137.03(5) . .
Zr2 Zr4 Zr3 59.14(2) . .
Zr2 Zr4 Zr3 88.81(3) 6_557 .
B Zr4 Zr3 44.4(2) . 6_557
Cl8 Zr4 Zr3 92.93(5) 6_557 6_557
Cl8 Zr4 Zr3 138.77(6) . 6_557
Cl2 Zr4 Zr3 92.80(5) . 6_557
Cl2 Zr4 Zr3 50.08(4) 6_557 6_557
Cl3 Zr4 Zr3 137.03(5) . 6_557
Zr2 Zr4 Zr3 88.81(3) . 6_557
Zr2 Zr4 Zr3 59.14(2) 6_557 6_557
Zr3 Zr4 Zr3 59.43(3) . 6_557
B Zr2 N2 178.7(3) . .
B Zr2 Cl1 96.5(3) . 6_557
N2 Zr2 Cl1 84.7(2) . 6_557
B Zr2 Cl5 95.6(2) . .
N2 Zr2 Cl5 84.6(2) . .
Cl1 Zr2 Cl5 90.64(7) 6_557 .
B Zr2 Cl8 94.9(3) . .
N2 Zr2 Cl8 83.9(2) . .
Cl1 Zr2 Cl8 168.58(7) 6_557 .
Cl5 Zr2 Cl8 88.90(7) . .
B Zr2 Cl4 95.5(2) . .
N2 Zr2 Cl4 84.3(2) . .
Cl1 Zr2 Cl4 89.71(8) 6_557 .
Cl5 Zr2 Cl4 168.85(6) . .
Cl8 Zr2 Cl4 88.57(8) . .
B Zr2 Zr1 45.7(3) . .
N2 Zr2 Zr1 135.5(2) . .
Cl1 Zr2 Zr1 50.79(5) 6_557 .
Cl5 Zr2 Zr1 94.49(5) . .
Cl8 Zr2 Zr1 140.61(5) . .
Cl4 Zr2 Zr1 94.36(6) . .
B Zr2 Zr3 45.2(2) . .
N2 Zr2 Zr3 135.0(2) . .
Cl1 Zr2 Zr3 94.39(5) 6_557 .
Cl5 Zr2 Zr3 50.43(5) . .
Cl8 Zr2 Zr3 94.10(5) . .
Cl4 Zr2 Zr3 140.62(5) . .
Zr1 Zr2 Zr3 60.09(2) . .
B Zr2 Zr2 44.8(2) . 6_557
N2 Zr2 Zr2 135.0(2) . 6_557
Cl1 Zr2 Zr2 93.61(5) 6_557 6_557
Cl5 Zr2 Zr2 140.42(4) . 6_557
Cl8 Zr2 Zr2 94.02(5) . 6_557
Cl4 Zr2 Zr2 50.64(4) . 6_557
Zr1 Zr2 Zr2 59.75(2) . 6_557
Zr3 Zr2 Zr2 89.99(2) . 6_557
B Zr2 Zr4 44.8(3) . .
N2 Zr2 Zr4 134.0(2) . .
Cl1 Zr2 Zr4 141.29(5) 6_557 .
Cl5 Zr2 Zr4 93.50(5) . .
Cl8 Zr2 Zr4 50.11(5) . .
Cl4 Zr2 Zr4 93.19(6) . .
Zr1 Zr2 Zr4 90.50(3) . .
Zr3 Zr2 Zr4 60.49(3) . .
Zr2 Zr2 Zr4 60.24(2) 6_557 .
Zr2 Cl8 Zr4 79.93(6) . .
Zr3 Cl7 Zr3 78.59(8) . 6_557
Zr3 Cl6 Zr1 79.04(6) . .
Zr3 Cl5 Zr2 79.02(5) . .
Zr2 Cl4 Zr2 78.72(8) 6_557 .
Zr3 Cl2 Zr4 79.80(6) . .
Zr2 Cl1 Zr1 78.76(6) 6_557 .
Zr2 B Zr2 90.3(4) 6_557 .
Zr2 B Zr3 178.3(6) 6_557 .
Zr2 B Zr3 89.69(2) . .
Zr2 B Zr3 89.69(2) 6_557 6_557
Zr2 B Zr3 178.3(6) . 6_557
Zr3 B Zr3 90.3(4) . 6_557
Zr2 B Zr4 90.8(4) 6_557 .
Zr2 B Zr4 90.8(4) . .
Zr3 B Zr4 90.9(3) . .
Zr3 B Zr4 90.9(3) 6_557 .
Zr2 B Zr1 89.0(3) 6_557 .
Zr2 B Zr1 89.0(3) . .
Zr3 B Zr1 89.3(4) . .
Zr3 B Zr1 89.3(4) 6_557 .
Zr4 B Zr1 179.7(6) . .
C15 N1 C11 116.9(10) . .
C15 N1 Zr1 122.1(8) . .
C11 N1 Zr1 121.0(8) . .
C25 N2 C21 116.7(7) . .
C25 N2 Zr2 122.2(6) . .
C21 N2 Zr2 121.0(6) . .
C31 N3 C35 117.0(7) . .
C31 N3 Zr3 121.2(5) . .
C35 N3 Zr3 121.8(6) . .
N1 C11 C12 122.4(12) . .
C13 C12 C11 118.7(13) . .
C12 C13 C14 120.1(13) . .
C15 C14 C13 117.8(14) . .
N1 C15 C14 124.2(12) . .
N2 C21 C22 123.5(9) . .
C23 C22 C21 118.6(9) . .
C22 C23 C24 119.3(9) . .
C23 C24 C25 118.5(9) . .
N2 C25 C24 123.3(9) . .
N3 C31 C32 122.9(8) . .
C33 C32 C31 119.2(9) . .
C32 C33 C34 118.9(9) . .
C35 C34 C33 119.0(9) . .
N3 C35 C34 122.9(9) . .

loop_
_geom_bond_atom_site_label_1
_geom_bond_atom_site_label_2
_geom_bond_distance
_geom_bond_site_symmetry_2
N1A C1A 1.151(5) 6_557
N1A C1A 1.151(5) .
C1A C2A 1.428(5) .
N1B C1B 1.17(2) .
N1B C1B 1.17(2) 6_557
C1B C2B 1.44(2) .
N1C C1C 1.1461(10) .
N1C C1C 1.1461(10) 4_567
C1C C2C 1.4233(14) .
C1C C1C 1.43(8) 4_567
Zr3 B 2.301(8) .
Zr3 N3 2.429(7) .
Zr3 Cl6 2.547(2) .
Zr3 Cl5 2.548(2) .
Zr3 Cl2 2.563(2) .
Zr3 Cl7 2.575(2) .
Zr3 Zr2 3.2446(10) .
Zr3 Zr1 3.2457(11) .
Zr3 Zr3 3.2613(14) 6_557
Zr3 Zr4 3.2895(12) .
Zr1 B 2.319(12) .
Zr1 N1 2.422(9) .
Zr1 Cl6 2.554(2) .
Zr1 Cl6 2.554(2) 6_557
Zr1 Cl1 2.558(2) .
Zr1 Cl1 2.558(2) 6_557
Zr1 Zr2 3.2380(12) 6_557
Zr1 Zr2 3.2380(12) .
Zr1 Zr3 3.2457(11) 6_557
Zr4 B 2.314(12) .
Zr4 Cl8 2.560(2) 6_557
Zr4 Cl8 2.560(2) .
Zr4 Cl2 2.565(2) .
Zr4 Cl2 2.565(2) 6_557
Zr4 Cl3 2.576(3) .
Zr4 Zr2 3.2855(11) .
Zr4 Zr2 3.2855(11) 6_557
Zr4 Zr3 3.2895(12) 6_557
Zr2 B 2.300(8) .
Zr2 N2 2.422(6) .
Zr2 Cl1 2.546(2) 6_557
Zr2 Cl5 2.552(2) .
Zr2 Cl8 2.555(2) .
Zr2 Cl4 2.572(2) .
Zr2 Zr2 3.2621(14) 6_557
Cl7 Zr3 2.575(2) 6_557
Cl4 Zr2 2.572(2) 6_557
Cl1 Zr2 2.546(2) 6_557
B Zr2 2.300(8) 6_557
B Zr3 2.301(8) 6_557
N1 C15 1.318(14) .
N1 C11 1.340(14) .
N2 C25 1.332(10) .
N2 C21 1.340(10) .
N3 C31 1.337(10) .
N3 C35 1.337(10) .
C11 C12 1.39(2) .
C12 C13 1.33(2) .
C13 C14 1.38(2) .
C14 C15 1.36(2) .
C21 C22 1.383(12) .
C22 C23 1.362(13) .
C23 C24 1.373(13) .
C24 C25 1.388(12) .
C31 C32 1.380(11) .
C32 C33 1.345(13) .
C33 C34 1.381(13) .
C34 C35 1.366(12) .
